data_7229988
loop_
_publ_author_name
'Li, Jie'
'Liu, Huiyu'
'Guo, Zhaoqi'
'Yang, Mingyan'
'Song, Jirong'
'Ma, Haixia'

_publ_section_title
;
 Two Cu(ii)-triadimenol complexes as potential fungicides: synergistic
 actions and DFT calculations
;
_journal_issue 6
_journal_name_full 'RSC Advances'
_journal_page_first 2933
_journal_paper_doi 10.1039/C7RA10572J
_journal_volume 8
_journal_year 2018
_chemical_formula_sum 'C32 H42 Cl2 Cu N6 O8'
_chemical_formula_weight 773.15
_space_group_crystal_system triclinic
_space_group_IT_number 2
_space_group_name_Hall '-P 1'
_space_group_name_H-M_alt 'P -1'
_symmetry_space_group_name_Hall '-P 1'
_symmetry_space_group_name_H-M 'P -1'
_atom_sites_solution_hydrogens geom
_atom_sites_solution_primary direct
_atom_sites_solution_secondary difmap
_audit_creation_method SHELXL-2014/7
_audit_update_record
;
2015-11-07 deposited with the CCDC.
2018-01-08 downloaded from the CCDC.
;
_cell_angle_alpha 111.668(4)
_cell_angle_beta 108.999(4)
_cell_angle_gamma 96.088(3)
_cell_formula_units_Z 1
_cell_length_a 8.5849(16)
_cell_length_b 10.5243(19)
_cell_length_c 12.043(3)
_cell_measurement_reflns_used 2530
_cell_measurement_temperature 296(2)
_cell_measurement_theta_max 27.13
_cell_measurement_theta_min 2.21
_cell_volume 923.9(3)
_computing_cell_refinement ' SAINT (Bruker, 2008)'
_computing_data_collection 'APEX2 (Bruker, 2008)'
_computing_data_reduction 'SAINT (Bruker, 2008)'
_computing_molecular_graphics 'DIAMOND (Brandenburg, 1999)'
_computing_publication_material 'publCIF (Westrip, 2010)'
_computing_structure_refinement 'SHELXL-2014/7 (Sheldrick, 2014)'
_computing_structure_solution 'SHELXL-2014 (Sheldrick, 2008)'
_diffrn_ambient_temperature 296(2)
_diffrn_measured_fraction_theta_full 0.986
_diffrn_measured_fraction_theta_max 0.984
_diffrn_measurement_device_type 'Bruker APEX-II CCD'
_diffrn_measurement_method '\f and \w scans'
_diffrn_radiation_type MoK\a
_diffrn_radiation_wavelength 0.71073
_diffrn_reflns_av_R_equivalents 0.0184
_diffrn_reflns_av_unetI/netI 0.0392
_diffrn_reflns_Laue_measured_fraction_full 0.986
_diffrn_reflns_Laue_measured_fraction_max 0.984
_diffrn_reflns_limit_h_max 8
_diffrn_reflns_limit_h_min -10
_diffrn_reflns_limit_k_max 12
_diffrn_reflns_limit_k_min -11
_diffrn_reflns_limit_l_max 14
_diffrn_reflns_limit_l_min -14
_diffrn_reflns_number 4768
_diffrn_reflns_point_group_measured_fraction_full 0.986
_diffrn_reflns_point_group_measured_fraction_max 0.984
_diffrn_reflns_theta_full 25.242
_diffrn_reflns_theta_max 25.499
_diffrn_reflns_theta_min 2.155
_diffrn_source 'fine-focus sealed tube'
_exptl_absorpt_coefficient_mu 0.791
_exptl_absorpt_correction_T_max 0.9733
_exptl_absorpt_correction_T_min 0.9476
_exptl_absorpt_correction_type multi-scan
_exptl_absorpt_process_details 'SADABS; Bruker, 2000'
_exptl_crystal_colour blue
_exptl_crystal_density_diffrn 1.390
_exptl_crystal_density_method 'not measured'
_exptl_crystal_description block
_exptl_crystal_F_000 403
_exptl_crystal_size_max 0.367
_exptl_crystal_size_mid 0.301
_exptl_crystal_size_min 0.243
_refine_diff_density_max 0.461
_refine_diff_density_min -0.381
_refine_diff_density_rms 0.062
_refine_ls_extinction_method none
_refine_ls_goodness_of_fit_ref 1.140
_refine_ls_hydrogen_treatment constr
_refine_ls_matrix_type full
_refine_ls_number_parameters 224
_refine_ls_number_reflns 3399
_refine_ls_number_restraints 0
_refine_ls_restrained_S_all 1.140
_refine_ls_R_factor_all 0.0436
_refine_ls_R_factor_gt 0.0387
_refine_ls_shift/su_max 0.000
_refine_ls_shift/su_mean 0.000
_refine_ls_structure_factor_coef Fsqd
_refine_ls_weighting_details 'w=1/[\s^2^(Fo^2^)+(0.0741P)^2^] where P=(Fo^2^+2Fc^2^)/3'
_refine_ls_weighting_scheme calc
_refine_ls_wR_factor_gt 0.1177
_refine_ls_wR_factor_ref 0.1220
_reflns_Friedel_coverage 0.000
_reflns_number_gt 3022
_reflns_number_total 3399
_reflns_threshold_expression 'I > 2\s(I)'
_cod_data_source_file c7ra10572j2.cif
_cod_data_source_block 2
_cod_database_code 7229988
_shelx_shelxl_version_number 2014/7
_shelx_space_group_comment
;
The symmetry employed for this shelxl refinement is uniquely defined
by the following loop, which should always be used as a source of
symmetry information in preference to the above space-group names.
They are only intended as comments.
;
_shelx_estimated_absorpt_t_min 0.760
_shelx_estimated_absorpt_t_max 0.831

loop_
_space_group_symop_operation_xyz
'x, y, z'
'-x, -y, -z'

loop_
_atom_site_label
_atom_site_type_symbol
_atom_site_fract_x
_atom_site_fract_y
_atom_site_fract_z
_atom_site_U_iso_or_equiv
_atom_site_adp_type
_atom_site_occupancy
_atom_site_site_symmetry_order
_atom_site_calc_flag
_atom_site_refinement_flags_posn
_atom_site_refinement_flags_adp
_atom_site_refinement_flags_occupancy
Cu1 Cu 1.5000 0.5000 1.0000 0.03320(16) Uani 1 2 d S . P
Cl1 Cl 1.31475(11) -0.50958(8) 0.54805(8) 0.0661(2) Uani 1 1 d . . .
N1 N 1.3174(2) 0.32747(19) 0.86272(17) 0.0366(4) Uani 1 1 d . . .
N2 N 1.1018(2) 0.14437(19) 0.76456(17) 0.0348(4) Uani 1 1 d . . .
N3 N 1.1208(3) 0.1735(2) 0.66851(19) 0.0492(5) Uani 1 1 d . . .
O1 O 1.2511(3) 0.6057(2) 1.05280(19) 0.0583(5) Uani 1 1 d . . .
O2 O 1.4157(2) 0.48410(17) 1.12681(15) 0.0432(4) Uani 1 1 d . . .
O3 O 0.9063(2) 0.17898(18) 0.91559(17) 0.0481(4) Uani 1 1 d . . .
H3 H 0.8683 0.2490 0.9292 0.072 Uiso 1 1 calc R U .
O4 O 1.0281(2) -0.05660(16) 0.79474(15) 0.0378(4) Uani 1 1 d . . .
C1 C 1.2519(3) 0.2842(3) 0.7326(2) 0.0483(6) Uani 1 1 d . . .
H1 H 1.2962 0.3293 0.6920 0.058 Uiso 1 1 calc R U .
C2 C 1.2190(3) 0.2365(2) 0.8789(2) 0.0362(5) Uani 1 1 d . . .
H2 H 1.2302 0.2370 0.9585 0.043 Uiso 1 1 calc R U .
C3 C 0.9610(3) 0.0285(2) 0.7350(2) 0.0355(5) Uani 1 1 d . . .
H3A H 0.9072 -0.0286 0.6407 0.043 Uiso 1 1 calc R U .
C4 C 0.8273(3) 0.0856(2) 0.7827(2) 0.0417(6) Uani 1 1 d . . .
H4 H 0.7838 0.1424 0.7367 0.050 Uiso 1 1 calc R U .
C5 C 0.6714(3) -0.0301(3) 0.7510(3) 0.0568(7) Uani 1 1 d . . .
C6 C 0.6044(4) -0.1354(4) 0.6062(4) 0.0821(11) Uani 1 1 d . . .
H6A H 0.6907 -0.1817 0.5905 0.123 Uiso 1 1 calc R U .
H6B H 0.5043 -0.2048 0.5849 0.123 Uiso 1 1 calc R U .
H6C H 0.5764 -0.0852 0.5531 0.123 Uiso 1 1 calc R U .
C7 C 0.7134(5) -0.1082(4) 0.8382(4) 0.0829(11) Uani 1 1 d . . .
H7A H 0.8000 -0.1552 0.8246 0.124 Uiso 1 1 calc R U .
H7B H 0.7537 -0.0414 0.9277 0.124 Uiso 1 1 calc R U .
H7C H 0.6126 -0.1769 0.8168 0.124 Uiso 1 1 calc R U .
C8 C 0.5345(4) 0.0426(4) 0.7750(4) 0.0893(13) Uani 1 1 d . . .
H8A H 0.5062 0.0922 0.7214 0.134 Uiso 1 1 calc R U .
H8B H 0.4348 -0.0269 0.7540 0.134 Uiso 1 1 calc R U .
H8C H 0.5759 0.1086 0.8649 0.134 Uiso 1 1 calc R U .
C9 C 1.0924(3) -0.1616(2) 0.7294(2) 0.0331(5) Uani 1 1 d . . .
C10 C 1.0887(3) -0.1937(3) 0.6072(2) 0.0414(5) Uani 1 1 d . . .
H10 H 1.0430 -0.1419 0.5625 0.050 Uiso 1 1 calc R U .
C11 C 1.1538(3) -0.3043(3) 0.5508(2) 0.0445(6) Uani 1 1 d . . .
H11 H 1.1485 -0.3289 0.4669 0.053 Uiso 1 1 calc R U .
C12 C 1.2257(3) -0.3771(2) 0.6189(2) 0.0430(6) Uani 1 1 d . . .
C13 C 1.2310(4) -0.3440(3) 0.7419(3) 0.0544(7) Uani 1 1 d . . .
H13 H 1.2804 -0.3938 0.7876 0.065 Uiso 1 1 calc R U .
C14 C 1.1630(4) -0.2371(3) 0.7969(2) 0.0478(6) Uani 1 1 d . . .
H14 H 1.1644 -0.2154 0.8794 0.057 Uiso 1 1 calc R U .
C15 C 1.2934(3) 0.5447(3) 1.1235(2) 0.0463(6) Uani 1 1 d . . .
C16 C 1.2035(5) 0.5361(4) 1.2088(4) 0.0820(11) Uani 1 1 d . . .
H16A H 1.2544 0.4848 1.2561 0.123 Uiso 1 1 calc R U .
H16B H 1.2130 0.6299 1.2688 0.123 Uiso 1 1 calc R U .
H16C H 1.0854 0.4881 1.1562 0.123 Uiso 1 1 calc R U .

loop_
_atom_site_aniso_label
_atom_site_aniso_U_11
_atom_site_aniso_U_22
_atom_site_aniso_U_33
_atom_site_aniso_U_23
_atom_site_aniso_U_13
_atom_site_aniso_U_12
Cu1 0.0335(2) 0.0280(2) 0.0355(2) 0.01170(17) 0.01381(17) 0.00450(15)
Cl1 0.0903(6) 0.0529(4) 0.0819(5) 0.0314(4) 0.0569(4) 0.0392(4)
N1 0.0395(10) 0.0323(10) 0.0378(10) 0.0140(8) 0.0167(8) 0.0074(8)
N2 0.0377(10) 0.0269(9) 0.0342(9) 0.0111(8) 0.0110(8) 0.0048(8)
N3 0.0624(14) 0.0391(11) 0.0350(10) 0.0164(9) 0.0105(10) -0.0033(10)
O1 0.0698(13) 0.0468(10) 0.0694(12) 0.0235(10) 0.0391(11) 0.0258(10)
O2 0.0458(9) 0.0404(9) 0.0410(9) 0.0149(7) 0.0191(8) 0.0049(7)
O3 0.0457(10) 0.0364(9) 0.0518(10) 0.0080(8) 0.0198(8) 0.0095(8)
O4 0.0469(9) 0.0304(8) 0.0397(8) 0.0149(7) 0.0206(7) 0.0126(7)
C1 0.0585(15) 0.0409(13) 0.0390(12) 0.0185(11) 0.0148(11) -0.0037(11)
C2 0.0374(11) 0.0329(11) 0.0336(11) 0.0117(9) 0.0130(9) 0.0040(9)
C3 0.0355(11) 0.0268(10) 0.0368(11) 0.0106(9) 0.0097(9) 0.0054(9)
C4 0.0374(12) 0.0299(12) 0.0498(13) 0.0113(10) 0.0153(11) 0.0058(10)
C5 0.0382(13) 0.0436(15) 0.0749(19) 0.0122(14) 0.0236(13) 0.0024(11)
C6 0.0523(18) 0.0584(19) 0.094(2) 0.0041(18) 0.0190(17) -0.0105(15)
C7 0.074(2) 0.072(2) 0.113(3) 0.043(2) 0.050(2) 0.0032(18)
C8 0.0436(17) 0.069(2) 0.127(3) 0.012(2) 0.0370(19) 0.0089(15)
C9 0.0325(11) 0.0253(10) 0.0386(11) 0.0103(9) 0.0154(9) 0.0046(8)
C10 0.0456(13) 0.0431(13) 0.0379(12) 0.0198(10) 0.0156(10) 0.0147(11)
C11 0.0496(14) 0.0454(14) 0.0371(12) 0.0126(11) 0.0214(11) 0.0119(11)
C12 0.0473(13) 0.0324(12) 0.0539(14) 0.0162(11) 0.0274(12) 0.0130(10)
C13 0.0748(19) 0.0478(15) 0.0569(15) 0.0309(13) 0.0309(14) 0.0313(14)
C14 0.0689(17) 0.0433(14) 0.0425(13) 0.0229(11) 0.0277(12) 0.0232(12)
C15 0.0502(14) 0.0362(13) 0.0462(13) 0.0067(11) 0.0269(12) 0.0021(11)
C16 0.095(3) 0.084(2) 0.091(2) 0.035(2) 0.069(2) 0.024(2)

loop_
_atom_type_symbol
_atom_type_description
_atom_type_scat_dispersion_real
_atom_type_scat_dispersion_imag
_atom_type_scat_source
C C 0.0033 0.0016 'International Tables Vol C Tables 4.2.6.8 and 6.1.1.4'
H H 0.0000 0.0000 'International Tables Vol C Tables 4.2.6.8 and 6.1.1.4'
Cl Cl 0.1484 0.1585 'International Tables Vol C Tables 4.2.6.8 and 6.1.1.4'
Cu Cu 0.3201 1.2651 'International Tables Vol C Tables 4.2.6.8 and 6.1.1.4'
N N 0.0061 0.0033 'International Tables Vol C Tables 4.2.6.8 and 6.1.1.4'
O O 0.0106 0.0060 'International Tables Vol C Tables 4.2.6.8 and 6.1.1.4'

loop_
_geom_angle_atom_site_label_1
_geom_angle_atom_site_label_2
_geom_angle_atom_site_label_3
_geom_angle
_geom_angle_site_symmetry_1
_geom_angle_site_symmetry_3
O2 Cu1 O2 180.00(4) . 2_867
O2 Cu1 N1 90.87(7) . 2_867
O2 Cu1 N1 89.13(7) 2_867 2_867
O2 Cu1 N1 89.13(7) . .
O2 Cu1 N1 90.87(7) 2_867 .
N1 Cu1 N1 180.00(12) 2_867 .
C2 N1 C1 103.24(19) . .
C2 N1 Cu1 127.70(16) . .
C1 N1 Cu1 128.70(16) . .
C2 N2 N3 110.13(19) . .
C2 N2 C3 129.13(19) . .
N3 N2 C3 120.68(17) . .
C1 N3 N2 102.51(18) . .
C15 O2 Cu1 108.12(16) . .
C4 O3 H3 109.5 . .
C9 O4 C3 118.06(17) . .
N3 C1 N1 114.4(2) . .
N3 C1 H1 122.8 . .
N1 C1 H1 122.8 . .
N1 C2 N2 109.7(2) . .
N1 C2 H2 125.1 . .
N2 C2 H2 125.1 . .
O4 C3 N2 108.56(17) . .
O4 C3 C4 110.21(19) . .
N2 C3 C4 111.15(18) . .
O4 C3 H3A 109.0 . .
N2 C3 H3A 109.0 . .
C4 C3 H3A 109.0 . .
O3 C4 C3 109.48(18) . .
O3 C4 C5 112.9(2) . .
C3 C4 C5 114.3(2) . .
O3 C4 H4 106.5 . .
C3 C4 H4 106.5 . .
C5 C4 H4 106.5 . .
C8 C5 C7 108.0(3) . .
C8 C5 C6 109.2(3) . .
C7 C5 C6 110.6(3) . .
C8 C5 C4 107.5(2) . .
C7 C5 C4 112.4(2) . .
C6 C5 C4 109.1(3) . .
C5 C6 H6A 109.5 . .
C5 C6 H6B 109.5 . .
H6A C6 H6B 109.5 . .
C5 C6 H6C 109.5 . .
H6A C6 H6C 109.5 . .
H6B C6 H6C 109.5 . .
C5 C7 H7A 109.5 . .
C5 C7 H7B 109.5 . .
H7A C7 H7B 109.5 . .
C5 C7 H7C 109.5 . .
H7A C7 H7C 109.5 . .
H7B C7 H7C 109.5 . .
C5 C8 H8A 109.5 . .
C5 C8 H8B 109.5 . .
H8A C8 H8B 109.5 . .
C5 C8 H8C 109.5 . .
H8A C8 H8C 109.5 . .
H8B C8 H8C 109.5 . .
C10 C9 O4 124.9(2) . .
C10 C9 C14 120.4(2) . .
O4 C9 C14 114.7(2) . .
C9 C10 C11 119.3(2) . .
C9 C10 H10 120.3 . .
C11 C10 H10 120.3 . .
C12 C11 C10 120.0(2) . .
C12 C11 H11 120.0 . .
C10 C11 H11 120.0 . .
C11 C12 C13 120.7(2) . .
C11 C12 Cl1 118.65(19) . .
C13 C12 Cl1 120.6(2) . .
C12 C13 C14 119.6(2) . .
C12 C13 H13 120.2 . .
C14 C13 H13 120.2 . .
C13 C14 C9 120.0(2) . .
C13 C14 H14 120.0 . .
C9 C14 H14 120.0 . .
O1 C15 O2 121.8(2) . .
O1 C15 C16 121.7(3) . .
O2 C15 C16 116.4(3) . .
C15 C16 H16A 109.5 . .
C15 C16 H16B 109.5 . .
H16A C16 H16B 109.5 . .
C15 C16 H16C 109.5 . .
H16A C16 H16C 109.5 . .
H16B C16 H16C 109.5 . .

loop_
_geom_bond_atom_site_label_1
_geom_bond_atom_site_label_2
_geom_bond_distance
_geom_bond_site_symmetry_2
Cu1 O2 1.9410(16) .
Cu1 O2 1.9410(16) 2_867
Cu1 N1 1.9950(18) 2_867
Cu1 N1 1.9950(18) .
Cl1 C12 1.741(2) .
N1 C2 1.320(3) .
N1 C1 1.350(3) .
N2 C2 1.324(3) .
N2 N3 1.354(3) .
N2 C3 1.470(3) .
N3 C1 1.308(3) .
O1 C15 1.234(3) .
O2 C15 1.282(3) .
O3 C4 1.406(3) .
O3 H3 0.8200 .
O4 C9 1.384(3) .
O4 C3 1.403(3) .
C1 H1 0.9300 .
C2 H2 0.9300 .
C3 C4 1.526(3) .
C3 H3A 0.9800 .
C4 C5 1.549(4) .
C4 H4 0.9800 .
C5 C8 1.516(4) .
C5 C7 1.538(5) .
C5 C6 1.544(4) .
C6 H6A 0.9600 .
C6 H6B 0.9600 .
C6 H6C 0.9600 .
C7 H7A 0.9600 .
C7 H7B 0.9600 .
C7 H7C 0.9600 .
C8 H8A 0.9600 .
C8 H8B 0.9600 .
C8 H8C 0.9600 .
C9 C10 1.372(3) .
C9 C14 1.385(3) .
C10 C11 1.389(3) .
C10 H10 0.9300 .
C11 C12 1.369(4) .
C11 H11 0.9300 .
C12 C13 1.375(4) .
C13 C14 1.374(3) .
C13 H13 0.9300 .
C14 H14 0.9300 .
C15 C16 1.492(4) .
C16 H16A 0.9600 .
C16 H16B 0.9600 .
C16 H16C 0.9600 .

loop_
_geom_torsion_atom_site_label_1
_geom_torsion_atom_site_label_2
_geom_torsion_atom_site_label_3
_geom_torsion_atom_site_label_4
_geom_torsion
C2 N2 N3 C1 0.1(3)
C3 N2 N3 C1 177.3(2)
N2 N3 C1 N1 0.0(3)
C2 N1 C1 N3 0.0(3)
Cu1 N1 C1 N3 -173.44(18)
C1 N1 C2 N2 0.1(3)
Cu1 N1 C2 N2 173.56(14)
N3 N2 C2 N1 -0.1(3)
C3 N2 C2 N1 -177.1(2)
C9 O4 C3 N2 -84.6(2)
C9 O4 C3 C4 153.44(18)
C2 N2 C3 O4 -53.4(3)
N3 N2 C3 O4 129.9(2)
C2 N2 C3 C4 68.0(3)
N3 N2 C3 C4 -108.7(2)
O4 C3 C4 O3 66.3(2)
N2 C3 C4 O3 -54.1(3)
O4 C3 C4 C5 -61.6(3)
N2 C3 C4 C5 178.0(2)
O3 C4 C5 C8 67.2(3)
C3 C4 C5 C8 -166.8(3)
O3 C4 C5 C7 -51.5(3)
C3 C4 C5 C7 74.5(3)
O3 C4 C5 C6 -174.6(2)
C3 C4 C5 C6 -48.5(3)
C3 O4 C9 C10 -3.2(3)
C3 O4 C9 C14 177.3(2)
O4 C9 C10 C11 -178.3(2)
C14 C9 C10 C11 1.1(4)
C9 C10 C11 C12 -2.1(4)
C10 C11 C12 C13 1.5(4)
C10 C11 C12 Cl1 -177.05(19)
C11 C12 C13 C14 0.2(4)
Cl1 C12 C13 C14 178.7(2)
C12 C13 C14 C9 -1.2(4)
C10 C9 C14 C13 0.5(4)
O4 C9 C14 C13 -180.0(2)
Cu1 O2 C15 O1 -3.0(3)
Cu1 O2 C15 C16 176.3(2)
